data_1528542
loop_
_publ_author_name
'Gu, Q.F.'
'Jung, D.Y.'
'Krauss, G.'
'Steurer, W.'

_publ_section_title
;
 Crystal structure and high-pressure studies of W Al2, an aluminide
 crystallizing with the Cr Si2 structure type
;
_journal_name_full 'Journal of Solid State Chemistry'
_journal_page_first 2719
_journal_page_last 2724
_journal_volume 181
_journal_year 2008
_chemical_formula_sum 'Al2 W'
_chemical_name_systematic 'W Al2'
_space_group_IT_number 181
_symmetry_space_group_name_Hall 'P 64 2 (0 0 2)'
_symmetry_space_group_name_H-M 'P 64 2 2'
_cell_angle_alpha 90
_cell_angle_beta 90
_cell_angle_gamma 120
_cell_formula_units_Z 3
_cell_length_a 4.7422
_cell_length_b 4.7422
_cell_length_c 6.6057
_cell_volume 128.650
_citation_journal_id_ASTM JSSCBI
_cod_data_source_file Gu_JSSCBI_2008_1606.cif
_cod_data_source_block Al2W1
_cod_original_cell_volume 128.6498
_cod_original_sg_symbol_Hall 'P 64 2 (x,y,z+1/6)'
_cod_original_formula_sum 'Al2 W1'
_cod_database_code 1528542

loop_
_symmetry_equiv_pos_as_xyz
x,y,z
x-y,x,z+2/3
-y,x-y,z+1/3
-x,-y,z
-x+y,-x,z+2/3
y,-x+y,z+1/3
-y,-x,-z+1/3
x-y,-y,-z
x,x-y,-z+2/3
y,x,-z+1/3
-x+y,y,-z
-x,-x+y,-z+2/3

loop_
_atom_site_label
_atom_site_type_symbol
_atom_site_fract_x
_atom_site_fract_y
_atom_site_fract_z
_atom_site_occupancy
_atom_site_U_iso_or_equiv
W1 W+6 0.5 0.5 0.1667 1 0.0
Al0 Al-3 0.8382 0.1618 0.1667 1 0.0
